data_7101490
loop_
_publ_author_name
'Goffredo Rosini'
'Claudia Ayoub'
'Valerio Borzatta'
'Emanuela Marotta'
'Andrea Mazzanti'
'Paolo Righi'

_publ_section_title
;
p1,n1 Salts: Self Assembled Supramolecular Structures
Sequestering Racemates
;
_journal_issue 41
_journal_name_full 'Chemical Communications'
_journal_paper_doi 10.1039/b608405b
_journal_year 2006
_chemical_absolute_configuration rm
_chemical_formula_moiety 'C11 H18 N O2, C10 H15 O2'
_chemical_formula_sum 'C21 H33 N O4'
_chemical_formula_weight 363.48
_chemical_name_systematic
;
?
;
_space_group_IT_number 19
_symmetry_cell_setting orthorhombic
_symmetry_space_group_name_Hall 'P 2ac 2ab'
_symmetry_space_group_name_H-M 'P 21 21 21'
_atom_sites_solution_hydrogens geom
_atom_sites_solution_primary direct
_atom_sites_solution_secondary difmap
_audit_creation_method SHELXL-97
_cell_angle_alpha 90.00
_cell_angle_beta 90.00
_cell_angle_gamma 90.00
_cell_formula_units_Z 8
_cell_length_a 11.1297(6)
_cell_length_b 13.4914(7)
_cell_length_c 28.0333(14)
_cell_measurement_temperature 293(2)
_cell_volume 4209.3(4)
_computing_structure_refinement 'SHELXL-97 (Sheldrick, 1997)'
_computing_structure_solution 'SHELXS-97 (Sheldrick, 1990)'
_diffrn_ambient_temperature 293(2)
_diffrn_measured_fraction_theta_full 1.000
_diffrn_measured_fraction_theta_max 1.000
_diffrn_measurement_device_type 'CCD area detector'
_diffrn_measurement_method 'phi and omega scans'
_diffrn_radiation_monochromator graphite
_diffrn_radiation_source 'fine-focus sealed tube'
_diffrn_radiation_type MoK\a
_diffrn_radiation_wavelength 0.71073
_diffrn_reflns_av_R_equivalents 0.0448
_diffrn_reflns_av_sigmaI/netI 0.0343
_diffrn_reflns_limit_h_max 14
_diffrn_reflns_limit_h_min -14
_diffrn_reflns_limit_k_max 17
_diffrn_reflns_limit_k_min -17
_diffrn_reflns_limit_l_max 36
_diffrn_reflns_limit_l_min -36
_diffrn_reflns_number 45793
_diffrn_reflns_theta_full 27.50
_diffrn_reflns_theta_max 27.50
_diffrn_reflns_theta_min 1.45
_exptl_absorpt_coefficient_mu 0.078
_exptl_absorpt_correction_T_max 0.9922
_exptl_absorpt_correction_T_min 0.9694
_exptl_absorpt_correction_type empirical
_exptl_crystal_colour 'pale yellow'
_exptl_crystal_density_diffrn 1.147
_exptl_crystal_density_method 'not measured'
_exptl_crystal_description plates
_exptl_crystal_F_000 1584
_exptl_crystal_size_max 0.40
_exptl_crystal_size_mid 0.30
_exptl_crystal_size_min 0.10
_refine_diff_density_max 0.144
_refine_diff_density_min -0.177
_refine_diff_density_rms 0.031
_refine_ls_abs_structure_details 'Flack H D (1983), Acta Cryst. A39, 876-881'
_refine_ls_abs_structure_Flack -0.7(8)
_refine_ls_extinction_method none
_refine_ls_goodness_of_fit_ref 1.030
_refine_ls_hydrogen_treatment mixed
_refine_ls_matrix_type full
_refine_ls_number_parameters 495
_refine_ls_number_reflns 9681
_refine_ls_number_restraints 0
_refine_ls_restrained_S_all 1.030
_refine_ls_R_factor_all 0.0690
_refine_ls_R_factor_gt 0.0421
_refine_ls_shift/su_max 0.000
_refine_ls_shift/su_mean 0.000
_refine_ls_structure_factor_coef Fsqd
_refine_ls_weighting_details 'calc w=1/[\s^2^(Fo^2^)+(0.0567P)^2^+0.2527P] where P=(Fo^2^+2Fc^2^)/3'
_refine_ls_weighting_scheme calc
_refine_ls_wR_factor_gt 0.1034
_refine_ls_wR_factor_ref 0.1136
_reflns_number_gt 7079
_reflns_number_total 9681
_reflns_threshold_expression >2sigma(I)
_cod_data_source_file b608405b.txt
_cod_database_code 7101490

loop_
_symmetry_equiv_pos_as_xyz
'x, y, z'
'-x+1/2, -y, z+1/2'
'-x, y+1/2, -z+1/2'
'x+1/2, -y+1/2, -z'

loop_
_atom_site_label
_atom_site_type_symbol
_atom_site_fract_x
_atom_site_fract_y
_atom_site_fract_z
_atom_site_U_iso_or_equiv
_atom_site_adp_type
_atom_site_occupancy
_atom_site_symmetry_multiplicity
_atom_site_calc_flag
_atom_site_refinement_flags
N1 N 0.43252(13) 0.44235(11) 0.28609(5) 0.0419(3) Uani 1 1 d .
HN1 H 0.4918(18) 0.3943(17) 0.2992(7) 0.063 Uiso 1 1 d .
N1A N 0.91243(13) 0.58055(10) 0.29128(5) 0.0379(3) Uani 1 1 d .
HN1A H 0.9555(18) 0.6315(16) 0.3045(7) 0.057 Uiso 1 1 d .
O1 O 0.15186(15) 0.79095(11) 0.29996(5) 0.0678(4) Uani 1 1 d .
O2 O 0.07453(15) 0.67704(12) 0.34777(5) 0.0716(5) Uani 1 1 d .
O3 O 0.25713(12) 0.53646(10) 0.22371(4) 0.0479(3) Uani 1 1 d .
HO3 H 0.306(2) 0.5808(17) 0.2105(8) 0.072 Uiso 1 1 d .
O4 O 0.41504(13) 0.24546(10) 0.25200(5) 0.0561(4) Uani 1 1 d .
HO4 H 0.469(2) 0.234(2) 0.2734(9) 0.084 Uiso 1 1 d .
O1A O 0.59806(12) 0.18782(9) 0.30897(4) 0.0505(3) Uani 1 1 d .
O2A O 0.58703(14) 0.34083(10) 0.33812(5) 0.0597(4) Uani 1 1 d .
O3A O 0.76184(12) 0.46273(10) 0.23011(5) 0.0492(3) Uani 1 1 d .
HO3A H 0.779(2) 0.4056(19) 0.2189(8) 0.074 Uiso 1 1 d .
O4A O 0.95418(15) 0.77431(10) 0.25156(6) 0.0630(4) Uani 1 1 d .
HO4A H 1.021(2) 0.780(2) 0.2689(10) 0.094 Uiso 1 1 d .
C1 C 0.25274(18) 0.76146(14) 0.37184(7) 0.0516(5) Uani 1 1 d .
H1 H 0.3174 0.8016 0.3581 0.062 Uiso 1 1 calc R
C2 C 0.23631(18) 0.77539(15) 0.42484(7) 0.0536(5) Uani 1 1 d .
C3 C 0.29565(17) 0.68326(14) 0.40681(6) 0.0479(4) Uani 1 1 d .
H3 H 0.2456 0.6236 0.4082 0.057 Uiso 1 1 calc R
C4 C 0.42631(18) 0.66501(15) 0.41178(7) 0.0525(5) Uani 1 1 d .
H4 H 0.4770 0.7113 0.3977 0.063 Uiso 1 1 calc R
C5 C 0.47837(16) 0.59090(15) 0.43388(7) 0.0481(4) Uani 1 1 d .
C6 C 0.15157(19) 0.74066(14) 0.33798(7) 0.0520(5) Uani 1 1 d .
C7 C 0.4115(2) 0.51303(19) 0.46032(10) 0.0793(7) Uani 1 1 d .
H7A H 0.4332 0.5154 0.4934 0.119 Uiso 1 1 calc R
H7B H 0.4313 0.4491 0.4475 0.119 Uiso 1 1 calc R
H7C H 0.3267 0.5243 0.4571 0.119 Uiso 1 1 calc R
C8 C 0.61259(19) 0.57747(19) 0.43359(9) 0.0683(6) Uani 1 1 d .
H8A H 0.6411 0.5715 0.4658 0.102 Uiso 1 1 calc R
H8B H 0.6496 0.6338 0.4187 0.102 Uiso 1 1 calc R
H8C H 0.6327 0.5185 0.4161 0.102 Uiso 1 1 calc R
C9 C 0.3149(2) 0.85200(17) 0.44877(9) 0.0771(7) Uani 1 1 d .
H9A H 0.3886 0.8587 0.4313 0.116 Uiso 1 1 calc R
H9B H 0.3322 0.8314 0.4808 0.116 Uiso 1 1 calc R
H9C H 0.2738 0.9145 0.4494 0.116 Uiso 1 1 calc R
C10 C 0.1128(2) 0.7683(2) 0.44597(9) 0.0735(7) Uani 1 1 d .
H10A H 0.0697 0.8286 0.4398 0.110 Uiso 1 1 calc R
H10B H 0.1190 0.7583 0.4798 0.110 Uiso 1 1 calc R
H10C H 0.0707 0.7136 0.4319 0.110 Uiso 1 1 calc R
C11 C 0.42433(15) 0.42102(12) 0.23301(6) 0.0375(4) Uani 1 1 d .
H11 H 0.4786 0.4675 0.2169 0.045 Uiso 1 1 calc R
C12 C 0.29869(15) 0.43897(12) 0.21281(6) 0.0391(4) Uani 1 1 d .
H12 H 0.2442 0.3921 0.2285 0.047 Uiso 1 1 calc R
C13 C 0.29428(17) 0.41786(13) 0.15985(6) 0.0457(4) Uani 1 1 d .
C14 C 0.3721(2) 0.46319(17) 0.12826(7) 0.0606(5) Uani 1 1 d .
H14 H 0.4282 0.5088 0.1393 0.073 Uiso 1 1 calc R
C15 C 0.3665(3) 0.4406(2) 0.08023(9) 0.0899(9) Uani 1 1 d .
H15 H 0.4198 0.4705 0.0591 0.108 Uiso 1 1 calc R
C16 C 0.2831(4) 0.3745(3) 0.06349(11) 0.1121(14) Uani 1 1 d .
H16 H 0.2795 0.3599 0.0311 0.135 Uiso 1 1 calc R
C17 C 0.2058(3) 0.3303(3) 0.09429(13) 0.1104(12) Uani 1 1 d .
H17 H 0.1493 0.2855 0.0829 0.133 Uiso 1 1 calc R
C18 C 0.2104(2) 0.35139(18) 0.14242(9) 0.0747(7) Uani 1 1 d .
H18 H 0.1569 0.3208 0.1632 0.090 Uiso 1 1 calc R
C19 C 0.47372(17) 0.31741(14) 0.22440(6) 0.0474(4) Uani 1 1 d .
H19A H 0.4649 0.3009 0.1909 0.057 Uiso 1 1 calc R
H19B H 0.5588 0.3167 0.2319 0.057 Uiso 1 1 calc R
C20 C 0.4775(2) 0.54397(16) 0.29580(8) 0.0665(6) Uani 1 1 d .
H20A H 0.5486 0.5559 0.2773 0.100 Uiso 1 1 calc R
H20B H 0.4960 0.5503 0.3291 0.100 Uiso 1 1 calc R
H20C H 0.4168 0.5914 0.2873 0.100 Uiso 1 1 calc R
C21 C 0.32292(19) 0.4213(2) 0.31443(7) 0.0671(6) Uani 1 1 d .
H21A H 0.2957 0.3553 0.3078 0.101 Uiso 1 1 calc R
H21B H 0.2611 0.4678 0.3061 0.101 Uiso 1 1 calc R
H21C H 0.3410 0.4273 0.3478 0.101 Uiso 1 1 calc R
C1A C 0.74059(16) 0.23542(12) 0.36696(6) 0.0410(4) Uani 1 1 d .
H1A H 0.7964 0.1861 0.3540 0.049 Uiso 1 1 calc R
C2A C 0.73286(16) 0.23725(13) 0.42118(6) 0.0432(4) Uani 1 1 d .
C3A C 0.79932(16) 0.31735(13) 0.39483(6) 0.0433(4) Uani 1 1 d .
H3A H 0.7564 0.3807 0.3934 0.052 Uiso 1 1 calc R
C4A C 0.93126(17) 0.32736(15) 0.39740(7) 0.0515(5) Uani 1 1 d .
H4A H 0.9760 0.2826 0.3795 0.062 Uiso 1 1 calc R
C5A C 0.99215(17) 0.39275(16) 0.42227(7) 0.0533(5) Uani 1 1 d .
C6A C 0.63434(17) 0.25696(13) 0.33582(6) 0.0430(4) Uani 1 1 d .
C7A C 0.9336(3) 0.4680(2) 0.45302(10) 0.0914(9) Uani 1 1 d .
H7A1 H 0.9684 0.4659 0.4843 0.137 Uiso 1 1 calc R
H7A2 H 0.8491 0.4542 0.4551 0.137 Uiso 1 1 calc R
H7A3 H 0.9452 0.5327 0.4395 0.137 Uiso 1 1 calc R
C8A C 1.1265(2) 0.3971(2) 0.42065(10) 0.0820(8) Uani 1 1 d .
H8A1 H 1.1579 0.3941 0.4525 0.123 Uiso 1 1 calc R
H8A2 H 1.1513 0.4580 0.4059 0.123 Uiso 1 1 calc R
H8A3 H 1.1565 0.3421 0.4025 0.123 Uiso 1 1 calc R
C9A C 0.8064(2) 0.16186(16) 0.44793(8) 0.0648(6) Uani 1 1 d .
H9A1 H 0.8747 0.1431 0.4290 0.097 Uiso 1 1 calc R
H9A2 H 0.7581 0.1044 0.4543 0.097 Uiso 1 1 calc R
H9A3 H 0.8333 0.1900 0.4775 0.097 Uiso 1 1 calc R
C10A C 0.6159(2) 0.26364(19) 0.44482(7) 0.0659(6) Uani 1 1 d .
H10D H 0.5709 0.2043 0.4510 0.099 Uiso 1 1 calc R
H10E H 0.5704 0.3063 0.4242 0.099 Uiso 1 1 calc R
H10F H 0.6317 0.2972 0.4744 0.099 Uiso 1 1 calc R
C11A C 0.87074(15) 0.61258(12) 0.24212(6) 0.0373(4) Uani 1 1 d .
H11A H 0.7935 0.6464 0.2461 0.045 Uiso 1 1 calc R
C12A C 0.84954(15) 0.52451(12) 0.20861(6) 0.0398(4) Uani 1 1 d .
H12A H 0.9246 0.4872 0.2051 0.048 Uiso 1 1 calc R
C13A C 0.80950(16) 0.56086(13) 0.16016(6) 0.0433(4) Uani 1 1 d .
C14A C 0.8842(2) 0.55496(17) 0.12096(7) 0.0599(5) Uani 1 1 d .
H14A H 0.9597 0.5261 0.1238 0.072 Uiso 1 1 calc R
C15A C 0.8464(2) 0.5924(2) 0.07692(8) 0.0758(7) Uani 1 1 d .
H15A H 0.8968 0.5880 0.0505 0.091 Uiso 1 1 calc R
C16A C 0.7369(3) 0.6349(2) 0.07251(8) 0.0763(7) Uani 1 1 d .
H16A H 0.7127 0.6604 0.0432 0.092 Uiso 1 1 calc R
C17A C 0.6614(2) 0.64055(19) 0.11102(8) 0.0720(6) Uani 1 1 d .
H17A H 0.5860 0.6696 0.1079 0.086 Uiso 1 1 calc R
C18A C 0.69764(19) 0.60292(16) 0.15465(7) 0.0573(5) Uani 1 1 d .
H18A H 0.6457 0.6061 0.1806 0.069 Uiso 1 1 calc R
C19A C 0.95895(19) 0.68806(14) 0.22338(6) 0.0510(5) Uani 1 1 d .
H19C H 1.0395 0.6607 0.2241 0.061 Uiso 1 1 calc R
H19D H 0.9395 0.7043 0.1906 0.061 Uiso 1 1 calc R
C20A C 0.99596(18) 0.49462(15) 0.29174(8) 0.0565(5) Uani 1 1 d .
H20D H 1.0600 0.5061 0.2695 0.085 Uiso 1 1 calc R
H20E H 0.9531 0.4357 0.2829 0.085 Uiso 1 1 calc R
H20F H 1.0287 0.4866 0.3232 0.085 Uiso 1 1 calc R
C21A C 0.81253(18) 0.56494(16) 0.32561(6) 0.0541(5) Uani 1 1 d .
H21D H 0.7600 0.6214 0.3251 0.081 Uiso 1 1 calc R
H21E H 0.8447 0.5567 0.3571 0.081 Uiso 1 1 calc R
H21F H 0.7683 0.5067 0.3168 0.081 Uiso 1 1 calc R

loop_
_atom_site_aniso_label
_atom_site_aniso_U_11
_atom_site_aniso_U_22
_atom_site_aniso_U_33
_atom_site_aniso_U_23
_atom_site_aniso_U_13
_atom_site_aniso_U_12
N1 0.0462(8) 0.0426(8) 0.0368(7) 0.0013(6) -0.0027(6) 0.0077(7)
N1A 0.0396(7) 0.0357(7) 0.0383(7) 0.0035(6) -0.0003(6) -0.0012(6)
O1 0.0869(11) 0.0541(8) 0.0625(9) 0.0141(7) -0.0234(8) -0.0203(8)
O2 0.0769(10) 0.0696(10) 0.0682(10) 0.0168(8) -0.0254(8) -0.0312(9)
O3 0.0471(7) 0.0443(7) 0.0522(7) 0.0055(6) 0.0033(6) 0.0098(6)
O4 0.0558(8) 0.0413(7) 0.0711(9) 0.0063(7) -0.0176(7) -0.0038(6)
O1A 0.0576(8) 0.0425(7) 0.0513(7) -0.0011(6) -0.0168(6) 0.0028(6)
O2A 0.0724(9) 0.0478(7) 0.0588(8) -0.0065(6) -0.0262(7) 0.0225(7)
O3A 0.0544(8) 0.0380(6) 0.0552(8) 0.0003(6) 0.0049(6) -0.0074(6)
O4A 0.0806(11) 0.0356(7) 0.0727(10) 0.0022(7) -0.0206(8) -0.0060(7)
C1 0.0530(11) 0.0446(10) 0.0572(11) 0.0045(9) -0.0100(9) -0.0122(9)
C2 0.0483(11) 0.0494(11) 0.0630(12) -0.0022(9) -0.0116(9) 0.0035(9)
C3 0.0445(10) 0.0416(10) 0.0576(11) 0.0023(8) -0.0073(8) -0.0040(8)
C4 0.0475(11) 0.0509(11) 0.0591(12) -0.0037(9) 0.0000(9) -0.0047(9)
C5 0.0449(10) 0.0538(11) 0.0456(10) -0.0096(9) -0.0014(8) 0.0030(9)
C6 0.0622(12) 0.0401(10) 0.0536(11) 0.0033(8) -0.0112(9) -0.0089(9)
C7 0.0605(14) 0.0825(17) 0.0949(18) 0.0311(14) -0.0081(13) 0.0017(13)
C8 0.0503(12) 0.0775(15) 0.0772(15) -0.0072(12) -0.0004(10) 0.0096(11)
C9 0.0753(16) 0.0608(14) 0.0953(18) -0.0249(13) -0.0264(13) 0.0027(13)
C10 0.0563(14) 0.0893(17) 0.0749(15) -0.0063(13) -0.0054(11) 0.0105(13)
C11 0.0384(9) 0.0394(9) 0.0348(8) 0.0034(7) 0.0017(7) -0.0015(7)
C12 0.0372(8) 0.0338(8) 0.0463(9) 0.0060(7) -0.0018(7) -0.0020(7)
C13 0.0469(10) 0.0430(10) 0.0472(10) 0.0015(8) -0.0129(8) 0.0076(8)
C14 0.0758(15) 0.0620(12) 0.0439(11) 0.0064(9) -0.0031(10) 0.0075(12)
C15 0.122(2) 0.099(2) 0.0484(13) 0.0101(14) 0.0045(15) 0.054(2)
C16 0.154(3) 0.113(3) 0.0687(18) -0.0397(19) -0.049(2) 0.072(3)
C17 0.111(3) 0.109(3) 0.111(3) -0.052(2) -0.063(2) 0.025(2)
C18 0.0661(15) 0.0660(14) 0.0921(17) -0.0159(13) -0.0301(13) 0.0010(12)
C19 0.0484(10) 0.0513(11) 0.0426(10) -0.0017(8) -0.0033(8) 0.0110(9)
C20 0.0910(16) 0.0453(11) 0.0632(13) -0.0077(10) -0.0260(12) 0.0031(11)
C21 0.0606(12) 0.0984(18) 0.0423(11) 0.0120(11) 0.0113(9) 0.0140(13)
C1A 0.0439(10) 0.0365(9) 0.0427(9) -0.0026(7) -0.0072(7) 0.0080(8)
C2A 0.0429(10) 0.0442(10) 0.0424(9) 0.0032(8) -0.0104(8) -0.0048(8)
C3A 0.0438(10) 0.0341(9) 0.0521(10) -0.0006(8) -0.0041(8) 0.0022(8)
C4A 0.0468(11) 0.0498(11) 0.0578(11) 0.0003(9) 0.0040(9) 0.0007(9)
C5A 0.0513(11) 0.0572(12) 0.0512(11) 0.0116(10) -0.0075(9) -0.0075(10)
C6A 0.0469(10) 0.0416(10) 0.0405(9) 0.0019(7) -0.0062(8) 0.0051(8)
C7A 0.0836(19) 0.102(2) 0.0886(19) -0.0371(16) -0.0266(15) -0.0004(17)
C8A 0.0535(13) 0.0958(19) 0.0968(18) 0.0183(15) -0.0118(13) -0.0217(14)
C9A 0.0731(14) 0.0587(13) 0.0627(13) 0.0165(10) -0.0258(11) -0.0096(11)
C10A 0.0540(13) 0.0941(17) 0.0495(12) -0.0097(11) -0.0021(9) -0.0138(12)
C11A 0.0419(9) 0.0336(8) 0.0363(8) 0.0017(7) -0.0011(7) 0.0031(7)
C12A 0.0398(9) 0.0371(9) 0.0424(9) -0.0036(7) 0.0030(7) 0.0017(7)
C13A 0.0476(10) 0.0398(9) 0.0425(9) -0.0053(7) 0.0003(8) -0.0070(8)
C14A 0.0566(12) 0.0732(14) 0.0499(11) -0.0071(10) 0.0066(9) -0.0072(11)
C15A 0.0816(17) 0.1043(19) 0.0415(11) 0.0004(12) 0.0049(11) -0.0209(16)
C16A 0.0931(19) 0.0863(18) 0.0496(12) 0.0135(12) -0.0196(13) -0.0223(15)
C17A 0.0706(15) 0.0813(16) 0.0642(14) 0.0107(12) -0.0186(12) 0.0050(13)
C18A 0.0566(12) 0.0672(13) 0.0481(11) 0.0044(9) -0.0039(9) 0.0067(11)
C19A 0.0666(12) 0.0444(10) 0.0420(10) 0.0068(8) -0.0044(9) -0.0122(10)
C20A 0.0573(12) 0.0536(12) 0.0584(12) 0.0088(10) -0.0079(10) 0.0152(10)
C21A 0.0529(11) 0.0660(13) 0.0435(10) 0.0080(9) 0.0076(8) -0.0078(10)

loop_
_atom_type_symbol
_atom_type_description
_atom_type_scat_dispersion_real
_atom_type_scat_dispersion_imag
_atom_type_scat_source
C C 0.0033 0.0016 'International Tables Vol C Tables 4.2.6.8 and 6.1.1.4'
H H 0.0000 0.0000 'International Tables Vol C Tables 4.2.6.8 and 6.1.1.4'
N N 0.0061 0.0033 'International Tables Vol C Tables 4.2.6.8 and 6.1.1.4'
O O 0.0106 0.0060 'International Tables Vol C Tables 4.2.6.8 and 6.1.1.4'

loop_
_geom_angle_atom_site_label_1
_geom_angle_atom_site_label_2
_geom_angle_atom_site_label_3
_geom_angle
C21 N1 C20 110.81(17)
C21 N1 C11 116.06(15)
C20 N1 C11 112.03(14)
C21A N1A C20A 110.61(15)
C21A N1A C11A 113.57(14)
C20A N1A C11A 114.93(14)
C6 C1 C2 123.77(18)
C6 C1 C3 121.02(16)
C2 C1 C3 59.25(12)
C3 C2 C10 119.05(19)
C3 C2 C1 60.66(13)
C10 C2 C1 119.49(18)
C3 C2 C9 117.57(18)
C10 C2 C9 113.5(2)
C1 C2 C9 116.89(19)
C4 C3 C2 122.67(17)
C4 C3 C1 119.03(17)
C2 C3 C1 60.09(13)
C5 C4 C3 127.23(19)
C4 C5 C7 123.61(19)
C4 C5 C8 121.9(2)
C7 C5 C8 114.5(2)
O2 C6 O1 123.94(19)
O2 C6 C1 120.48(18)
O1 C6 C1 115.58(18)
N1 C11 C19 107.93(13)
N1 C11 C12 112.83(13)
C19 C11 C12 114.68(14)
O3 C12 C13 111.91(13)
O3 C12 C11 111.31(13)
C13 C12 C11 111.32(14)
C14 C13 C18 118.9(2)
C14 C13 C12 121.70(17)
C18 C13 C12 119.37(19)
C13 C14 C15 119.9(2)
C16 C15 C14 120.5(3)
C17 C16 C15 119.8(3)
C16 C17 C18 120.6(3)
C17 C18 C13 120.2(3)
O4 C19 C11 112.35(15)
C6A C1A C3A 120.23(15)
C6A C1A C2A 122.27(16)
C3A C1A C2A 59.58(11)
C3A C2A C10A 118.18(17)
C3A C2A C9A 117.57(17)
C10A C2A C9A 114.28(18)
C3A C2A C1A 59.56(11)
C10A C2A C1A 119.52(16)
C9A C2A C1A 117.09(17)
C4A C3A C1A 121.68(16)
C4A C3A C2A 122.08(16)
C1A C3A C2A 60.86(11)
C5A C4A C3A 126.93(19)
C4A C5A C7A 122.8(2)
C4A C5A C8A 121.7(2)
C7A C5A C8A 115.5(2)
O2A C6A O1A 124.33(17)
O2A C6A C1A 118.56(16)
O1A C6A C1A 117.11(15)
C19A C11A N1A 108.03(14)
C19A C11A C12A 114.19(14)
N1A C11A C12A 112.52(13)
O3A C12A C13A 111.71(14)
O3A C12A C11A 107.52(13)
C13A C12A C11A 110.16(13)
C18A C13A C14A 118.62(18)
C18A C13A C12A 120.09(16)
C14A C13A C12A 121.28(18)
C13A C14A C15A 120.0(2)
C16A C15A C14A 120.3(2)
C15A C16A C17A 120.3(2)
C16A C17A C18A 119.8(2)
C13A C18A C17A 120.9(2)
O4A C19A C11A 109.75(16)

loop_
_geom_bond_atom_site_label_1
_geom_bond_atom_site_label_2
_geom_bond_distance
N1 C21 1.483(2)
N1 C20 1.485(3)
N1 C11 1.518(2)
N1A C21A 1.486(2)
N1A C20A 1.486(2)
N1A C11A 1.517(2)
O1 C6 1.263(2)
O2 C6 1.244(2)
O3 C12 1.427(2)
O4 C19 1.403(2)
O1A C6A 1.265(2)
O2A C6A 1.250(2)
O3A C12A 1.418(2)
O4A C19A 1.407(2)
C1 C6 1.499(3)
C1 C2 1.509(3)
C1 C3 1.517(3)
C2 C3 1.496(3)
C2 C10 1.500(3)
C2 C9 1.511(3)
C3 C4 1.481(3)
C4 C5 1.311(3)
C5 C7 1.486(3)
C5 C8 1.505(3)
C11 C19 1.521(2)
C11 C12 1.528(2)
C12 C13 1.513(2)
C13 C14 1.382(3)
C13 C18 1.384(3)
C14 C15 1.382(3)
C15 C16 1.371(5)
C16 C17 1.356(5)
C17 C18 1.380(4)
C1A C6A 1.498(2)
C1A C3A 1.503(2)
C1A C2A 1.523(2)
C2A C3A 1.504(2)
C2A C10A 1.504(3)
C2A C9A 1.505(3)
C3A C4A 1.476(3)
C4A C5A 1.313(3)
C5A C7A 1.483(3)
C5A C8A 1.497(3)
C11A C19A 1.509(2)
C11A C12A 1.533(2)
C12A C13A 1.511(2)
C13A C18A 1.377(3)
C13A C14A 1.381(3)
C14A C15A 1.399(3)
C15A C16A 1.353(4)
C16A C17A 1.370(4)
C17A C18A 1.384(3)

loop_
_geom_hbond_atom_site_label_D
_geom_hbond_atom_site_label_H
_geom_hbond_atom_site_label_A
_geom_hbond_distance_DH
_geom_hbond_distance_HA
_geom_hbond_distance_DA
_geom_hbond_angle_DHA
_geom_hbond_site_symmetry_A
N1 HN1 O2A 1.00(2) 1.68(2) 2.6383(19) 159.3(19) .
N1A HN1A O2 0.92(2) 1.90(2) 2.731(2) 150.0(18) 1_655
O3 HO3 O1A 0.89(2) 1.87(2) 2.7581(19) 171(2) 3_655
O4 HO4 O1A 0.86(3) 1.86(3) 2.7026(18) 166(3) .
O3A HO3A O1 0.86(2) 1.80(2) 2.6465(19) 168(2) 3_645
O4A HO4A O1 0.89(3) 1.70(3) 2.595(2) 178(3) 1_655

loop_
_geom_torsion_atom_site_label_1
_geom_torsion_atom_site_label_2
_geom_torsion_atom_site_label_3
_geom_torsion_atom_site_label_4
_geom_torsion
C6 C1 C2 C3 108.9(2)
C6 C1 C2 C10 0.1(3)
C3 C1 C2 C10 -108.8(2)
C6 C1 C2 C9 -143.0(2)
C3 C1 C2 C9 108.1(2)
C10 C2 C3 C4 -143.3(2)
C1 C2 C3 C4 107.2(2)
C9 C2 C3 C4 0.3(3)
C10 C2 C3 C1 109.5(2)
C9 C2 C3 C1 -107.0(2)
C6 C1 C3 C4 133.5(2)
C2 C1 C3 C4 -113.1(2)
C6 C1 C3 C2 -113.4(2)
C2 C3 C4 C5 120.8(2)
C1 C3 C4 C5 -168.00(19)
C3 C4 C5 C7 -3.0(3)
C3 C4 C5 C8 175.95(19)
C2 C1 C6 O2 -46.1(3)
C3 C1 C6 O2 25.5(3)
C2 C1 C6 O1 134.4(2)
C3 C1 C6 O1 -154.05(19)
C21 N1 C11 C19 -94.78(19)
C20 N1 C11 C19 136.57(17)
C21 N1 C11 C12 33.0(2)
C20 N1 C11 C12 -95.66(18)
N1 C11 C12 O3 53.89(18)
C19 C11 C12 O3 178.03(14)
N1 C11 C12 C13 179.49(14)
C19 C11 C12 C13 -56.37(19)
O3 C12 C13 C14 70.5(2)
C11 C12 C13 C14 -54.8(2)
O3 C12 C13 C18 -109.59(19)
C11 C12 C13 C18 125.15(19)
C18 C13 C14 C15 -1.0(3)
C12 C13 C14 C15 178.89(19)
C13 C14 C15 C16 0.9(4)
C14 C15 C16 C17 -0.4(4)
C15 C16 C17 C18 0.0(5)
C16 C17 C18 C13 -0.1(5)
C14 C13 C18 C17 0.6(3)
C12 C13 C18 C17 -179.3(2)
N1 C11 C19 O4 55.49(19)
C12 C11 C19 O4 -71.21(19)
C6A C1A C2A C3A -108.65(18)
C6A C1A C2A C10A -1.4(3)
C3A C1A C2A C10A 107.3(2)
C6A C1A C2A C9A 143.76(18)
C3A C1A C2A C9A -107.60(19)
C6A C1A C3A C4A -136.27(19)
C2A C1A C3A C4A 111.7(2)
C6A C1A C3A C2A 111.99(19)
C10A C2A C3A C4A 139.41(19)
C9A C2A C3A C4A -4.3(3)
C1A C2A C3A C4A -111.1(2)
C10A C2A C3A C1A -109.48(18)
C9A C2A C3A C1A 106.81(19)
C1A C3A C4A C5A -176.63(19)
C2A C3A C4A C5A -103.4(2)
C3A C4A C5A C7A 0.8(4)
C3A C4A C5A C8A -178.1(2)
C3A C1A C6A O2A -8.7(3)
C2A C1A C6A O2A 62.3(2)
C3A C1A C6A O1A 171.71(16)
C2A C1A C6A O1A -117.26(19)
C21A N1A C11A C19A 141.75(16)
C20A N1A C11A C19A -89.47(18)
C21A N1A C11A C12A -91.27(17)
C20A N1A C11A C12A 37.5(2)
C19A C11A C12A O3A -177.74(14)
N1A C11A C12A O3A 58.64(17)
C19A C11A C12A C13A -55.79(19)
N1A C11A C12A C13A -179.41(13)
O3A C12A C13A C18A 49.9(2)
C11A C12A C13A C18A -69.5(2)
O3A C12A C13A C14A -131.59(18)
C11A C12A C13A C14A 108.99(19)
C18A C13A C14A C15A 0.8(3)
C12A C13A C14A C15A -177.7(2)
C13A C14A C15A C16A 0.3(4)
C14A C15A C16A C17A -0.8(4)
C15A C16A C17A C18A 0.2(4)
C14A C13A C18A C17A -1.4(3)
C12A C13A C18A C17A 177.2(2)
C16A C17A C18A C13A 0.9(4)
N1A C11A C19A O4A -65.76(18)
C12A C11A C19A O4A 168.24(15)
